data_4032288
loop_
_publ_author_name
'Hasty, Scott J.'
'Bandara, Mithila D.'
'Rath, Nigam P.'
'Demchenko, Alexei V.'

_publ_section_title
;
 S-Benzimidazolyl (SBiz) Imidates as a Platform for Oligosaccharide
 Synthesis via Active-Latent, Armed-Disarmed, Selective, and Orthogonal
 Activations.
;
_journal_issue 4
_journal_name_full 'The Journal of organic chemistry'
_journal_page_first 1904
_journal_page_last 1911
_journal_paper_doi 10.1021/acs.joc.6b02478
_journal_volume 82
_journal_year 2017
_chemical_formula_moiety 'C9 H11 N2 S, I'
_chemical_formula_sum 'C9 H11 I N2 S'
_chemical_formula_weight 306.16
_chemical_name_systematic
; 
 ? 
;
_space_group_crystal_system triclinic
_space_group_IT_number 2
_space_group_name_Hall '-P 1'
_space_group_name_H-M_alt 'P -1'
_symmetry_space_group_name_Hall '-P 1'
_symmetry_space_group_name_H-M 'P -1'
_atom_sites_solution_hydrogens mixed
_atom_sites_solution_primary direct
_atom_sites_solution_secondary difmap
_audit_creation_method SHELXL-2012
_cell_angle_alpha 67.948(2)
_cell_angle_beta 88.957(2)
_cell_angle_gamma 70.779(2)
_cell_formula_units_Z 2
_cell_length_a 6.6795(3)
_cell_length_b 9.4844(4)
_cell_length_c 9.9184(4)
_cell_measurement_reflns_used 9878
_cell_measurement_temperature 100(2)
_cell_measurement_theta_max 38.53
_cell_measurement_theta_min 3.25
_cell_volume 545.91(4)
_computing_cell_refinement 'Bruker SAINT'
_computing_data_collection 'Bruker APEX2'
_computing_data_reduction 'Bruker SAINT'
_computing_molecular_graphics 'Bruker SHELXTL'
_computing_publication_material 'Bruker SHELXTL'
_computing_structure_refinement 'SHELXL-2012 (Sheldrick, 2012)'
_computing_structure_solution 'SHELXS-97 (Sheldrick, 2008)'
_diffrn_ambient_temperature 100(2)
_diffrn_measured_fraction_theta_full 0.996
_diffrn_measured_fraction_theta_max 0.961
_diffrn_measurement_device_type 'Bruker APEX-II CCD'
_diffrn_measurement_method '\f and \w scans'
_diffrn_radiation_type MoK\a
_diffrn_radiation_wavelength 0.71073
_diffrn_reflns_av_R_equivalents 0.0418
_diffrn_reflns_av_unetI/netI 0.0530
_diffrn_reflns_Laue_measured_fraction_full 0.996
_diffrn_reflns_Laue_measured_fraction_max 0.961
_diffrn_reflns_limit_h_max 11
_diffrn_reflns_limit_h_min -11
_diffrn_reflns_limit_k_max 16
_diffrn_reflns_limit_k_min -16
_diffrn_reflns_limit_l_max 17
_diffrn_reflns_limit_l_min -17
_diffrn_reflns_number 11903
_diffrn_reflns_point_group_measured_fraction_full 0.996
_diffrn_reflns_point_group_measured_fraction_max 0.961
_diffrn_reflns_theta_full 25.242
_diffrn_reflns_theta_max 39.148
_diffrn_reflns_theta_min 3.718
_exptl_absorpt_coefficient_mu 3.082
_exptl_absorpt_correction_T_max 0.8841
_exptl_absorpt_correction_T_min 0.2698
_exptl_absorpt_correction_type multi-scan
_exptl_absorpt_process_details 'sadabs v2008/1'
_exptl_crystal_colour yellow
_exptl_crystal_density_diffrn 1.863
_exptl_crystal_description rod
_exptl_crystal_F_000 296
_exptl_crystal_size_max 0.576
_exptl_crystal_size_mid 0.119
_exptl_crystal_size_min 0.041
_refine_diff_density_max 1.087
_refine_diff_density_min -1.258
_refine_diff_density_rms 0.122
_refine_ls_extinction_method none
_refine_ls_goodness_of_fit_ref 1.019
_refine_ls_hydrogen_treatment mixed
_refine_ls_matrix_type full
_refine_ls_number_parameters 128
_refine_ls_number_reflns 6165
_refine_ls_number_restraints 0
_refine_ls_restrained_S_all 1.019
_refine_ls_R_factor_all 0.0323
_refine_ls_R_factor_gt 0.0237
_refine_ls_shift/su_max 0.002
_refine_ls_shift/su_mean 0.000
_refine_ls_structure_factor_coef Fsqd
_refine_ls_weighting_details
; 
 w=1/[\s^2^(Fo^2^)+(0.0174P)^2^] 
 where P=(Fo^2^+2Fc^2^)/3 
;
_refine_ls_weighting_scheme calc
_refine_ls_wR_factor_gt 0.0522
_refine_ls_wR_factor_ref 0.0541
_reflns_Friedel_coverage 0.000
_reflns_number_gt 5279
_reflns_number_total 6165
_reflns_threshold_expression 'I > 2\s(I)'
_cod_data_source_file jo6b02478_si_001.cif
_cod_data_source_block d2413t4
_cod_database_code 4032288
_shelx_space_group_comment
; 
The symmetry employed for this shelxl refinement is uniquely defined 
by the following loop, which should always be used as a source of 
symmetry information in preference to the above space-group names. 
They are only intended as comments. 
;
_shelx_estimated_absorpt_t_min 0.270
_shelx_estimated_absorpt_t_max 0.884
_shelxl_version_number 2012-9

loop_
_space_group_symop_operation_xyz
'x, y, z'
'-x, -y, -z'

loop_
_atom_site_label
_atom_site_type_symbol
_atom_site_fract_x
_atom_site_fract_y
_atom_site_fract_z
_atom_site_U_iso_or_equiv
_atom_site_adp_type
_atom_site_occupancy
_atom_site_site_symmetry_order
_atom_site_calc_flag
_atom_site_refinement_flags_posn
_atom_site_refinement_flags_adp
_atom_site_refinement_flags_occupancy
_atom_site_disorder_assembly
_atom_site_disorder_group
I1 I 0.61128(2) 0.81184(2) 0.76371(2) 0.01816(3) Uani 0.9942(3) 1 d . . P A 1
I1' I 0.504(3) 0.8045(16) 0.7670(15) 0.01816(3) Uani 0.0058(3) 1 d . . P A 2
S1 S 0.91637(5) 0.19785(4) 0.87866(3) 0.01956(6) Uani 1 1 d . . . . .
N1 N 0.88186(16) 0.28631(12) 0.58772(11) 0.01439(16) Uani 1 1 d . . . . .
N2 N 0.74191(15) 0.49444(11) 0.64794(10) 0.01229(15) Uani 1 1 d . . . . .
H2 H 0.697(3) 0.559(2) 0.697(2) 0.028(5) Uiso 1 1 d . . . . .
C1 C 0.84264(17) 0.33381(13) 0.69990(12) 0.01297(17) Uani 1 1 d . . . . .
C2 C 0.80067(17) 0.42152(14) 0.45772(12) 0.01377(17) Uani 1 1 d . . . . .
C3 C 0.7966(2) 0.43875(17) 0.31170(14) 0.0192(2) Uani 1 1 d . . . . .
H3 H 0.8549 0.3482 0.2853 0.023 Uiso 1 1 calc R U . . .
C4 C 0.7033(2) 0.59423(19) 0.20756(14) 0.0224(2) Uani 1 1 d . . . . .
H4 H 0.6972 0.6111 0.1068 0.027 Uiso 1 1 calc R U . . .
C5 C 0.61702(19) 0.72832(17) 0.24645(13) 0.0209(2) Uani 1 1 d . . . . .
H5 H 0.5554 0.8335 0.1713 0.025 Uiso 1 1 calc R U . . .
C6 C 0.61936(19) 0.71135(15) 0.39132(13) 0.01666(19) Uani 1 1 d . . . . .
H6 H 0.5603 0.8017 0.4178 0.020 Uiso 1 1 calc R U . . .
C7 C 0.71327(17) 0.55416(13) 0.49591(12) 0.01247(17) Uani 1 1 d . . . . .
C8 C 0.9901(2) 0.11964(16) 0.60136(17) 0.0245(3) Uani 1 1 d . . . . .
H8A H 1.1017 0.0630 0.6853 0.037 Uiso 1 1 calc R U . . .
H8B H 1.0547 0.1202 0.5118 0.037 Uiso 1 1 calc R U . . .
H8C H 0.8864 0.0638 0.6162 0.037 Uiso 1 1 calc R U . . .
C9 C 0.8327(2) 0.33075(19) 0.97551(15) 0.0252(3) Uani 1 1 d . . . . .
H9A H 0.9008 0.4131 0.9418 0.038 Uiso 1 1 calc R U . . .
H9B H 0.8748 0.2674 1.0809 0.038 Uiso 1 1 calc R U . . .
H9C H 0.6772 0.3840 0.9565 0.038 Uiso 1 1 calc R U . . .

loop_
_atom_site_aniso_label
_atom_site_aniso_U_11
_atom_site_aniso_U_22
_atom_site_aniso_U_33
_atom_site_aniso_U_23
_atom_site_aniso_U_13
_atom_site_aniso_U_12
I1 0.02379(5) 0.01241(4) 0.01565(4) -0.00574(3) 0.00286(3) -0.00276(3)
I1' 0.02379(5) 0.01241(4) 0.01565(4) -0.00574(3) 0.00286(3) -0.00276(3)
S1 0.02332(14) 0.01466(13) 0.01416(12) 0.00103(10) -0.00077(10) -0.00609(10)
N1 0.0155(4) 0.0118(4) 0.0160(4) -0.0063(3) 0.0029(3) -0.0039(3)
N2 0.0147(4) 0.0113(4) 0.0106(4) -0.0043(3) 0.0015(3) -0.0043(3)
C1 0.0137(4) 0.0113(4) 0.0125(4) -0.0031(3) 0.0013(3) -0.0045(3)
C2 0.0127(4) 0.0170(5) 0.0136(4) -0.0072(4) 0.0028(3) -0.0063(3)
C3 0.0187(5) 0.0288(6) 0.0159(5) -0.0132(5) 0.0048(4) -0.0107(4)
C4 0.0185(5) 0.0389(7) 0.0117(5) -0.0084(5) 0.0028(4) -0.0142(5)
C5 0.0176(5) 0.0257(6) 0.0128(5) 0.0018(4) -0.0021(4) -0.0099(4)
C6 0.0153(5) 0.0150(5) 0.0156(5) -0.0013(4) -0.0005(3) -0.0057(3)
C7 0.0124(4) 0.0139(4) 0.0109(4) -0.0039(3) 0.0010(3) -0.0053(3)
C8 0.0281(6) 0.0158(5) 0.0313(7) -0.0128(5) 0.0066(5) -0.0058(4)
C9 0.0311(7) 0.0304(7) 0.0136(5) -0.0079(5) 0.0032(4) -0.0110(5)

loop_
_atom_type_symbol
_atom_type_description
_atom_type_scat_dispersion_real
_atom_type_scat_dispersion_imag
_atom_type_scat_source
C C 0.0033 0.0016 'International Tables Vol C Tables 4.2.6.8 and 6.1.1.4'
H H 0.0000 0.0000 'International Tables Vol C Tables 4.2.6.8 and 6.1.1.4'
N N 0.0061 0.0033 'International Tables Vol C Tables 4.2.6.8 and 6.1.1.4'
S S 0.1246 0.1234 'International Tables Vol C Tables 4.2.6.8 and 6.1.1.4'
I I -0.4742 1.8119 'International Tables Vol C Tables 4.2.6.8 and 6.1.1.4'

loop_
_geom_angle_atom_site_label_1
_geom_angle_atom_site_label_2
_geom_angle_atom_site_label_3
_geom_angle
C1 S1 C9 101.35(6)
C1 N1 C2 108.58(9)
C1 N1 C8 125.30(11)
C2 N1 C8 126.11(10)
C1 N2 C7 108.71(9)
C1 N2 H2 129.1(13)
C7 N2 H2 122.2(13)
N2 C1 N1 109.42(10)
N2 C1 S1 128.86(9)
N1 C1 S1 121.72(9)
N1 C2 C7 106.67(9)
N1 C2 C3 131.76(11)
C7 C2 C3 121.57(11)
C4 C3 C2 116.50(12)
C4 C3 H3 121.8
C2 C3 H3 121.8
C3 C4 C5 121.80(11)
C3 C4 H4 119.1
C5 C4 H4 119.1
C6 C5 C4 121.80(12)
C6 C5 H5 119.1
C4 C5 H5 119.1
C5 C6 C7 116.14(12)
C5 C6 H6 121.9
C7 C6 H6 121.9
N2 C7 C2 106.61(9)
N2 C7 C6 131.21(10)
C2 C7 C6 122.19(11)
N1 C8 H8A 109.5
N1 C8 H8B 109.5
H8A C8 H8B 109.5
N1 C8 H8C 109.5
H8A C8 H8C 109.5
H8B C8 H8C 109.5
S1 C9 H9A 109.5
S1 C9 H9B 109.5
H9A C9 H9B 109.5
S1 C9 H9C 109.5
H9A C9 H9C 109.5
H9B C9 H9C 109.5

loop_
_geom_bond_atom_site_label_1
_geom_bond_atom_site_label_2
_geom_bond_distance
S1 C1 1.7164(11)
S1 C9 1.8027(15)
N1 C1 1.3407(14)
N1 C2 1.3882(15)
N1 C8 1.4596(16)
N2 C1 1.3370(14)
N2 C7 1.3889(14)
N2 H2 0.896(18)
C2 C7 1.3904(15)
C2 C3 1.3949(16)
C3 C4 1.380(2)
C3 H3 0.9500
C4 C5 1.406(2)
C4 H4 0.9500
C5 C6 1.3843(17)
C5 H5 0.9500
C6 C7 1.3925(16)
C6 H6 0.9500
C8 H8A 0.9800
C8 H8B 0.9800
C8 H8C 0.9800
C9 H9A 0.9800
C9 H9B 0.9800
C9 H9C 0.9800

loop_
_geom_hbond_atom_site_label_D
_geom_hbond_atom_site_label_H
_geom_hbond_atom_site_label_A
_geom_hbond_distance_DH
_geom_hbond_distance_HA
_geom_hbond_distance_DA
_geom_hbond_angle_DHA
_geom_hbond_site_symmetry_A
N2 H2 I1 0.896(18) 2.604(19) 3.4600(9) 160.2(17) .
N2 H2 I1' 0.896(18) 2.60(2) 3.468(13) 163.4(17) .
C8 H8A I1' 0.98 2.85 3.632(16) 136.9 1_645
C9 H9B I1' 0.98 3.06 3.532(17) 110.8 2_667

loop_
_geom_torsion_atom_site_label_1
_geom_torsion_atom_site_label_2
_geom_torsion_atom_site_label_3
_geom_torsion_atom_site_label_4
_geom_torsion
C7 N2 C1 N1 0.29(13)
C7 N2 C1 S1 -179.27(8)
C2 N1 C1 N2 -0.80(13)
C8 N1 C1 N2 179.77(11)
C2 N1 C1 S1 178.79(8)
C8 N1 C1 S1 -0.63(16)
C9 S1 C1 N2 -2.50(12)
C9 S1 C1 N1 177.99(10)
C1 N1 C2 C7 0.99(12)
C8 N1 C2 C7 -179.59(11)
C1 N1 C2 C3 -179.08(12)
C8 N1 C2 C3 0.3(2)
N1 C2 C3 C4 -179.31(12)
C7 C2 C3 C4 0.61(17)
C2 C3 C4 C5 0.06(18)
C3 C4 C5 C6 -0.60(19)
C4 C5 C6 C7 0.43(17)
C1 N2 C7 C2 0.33(12)
C1 N2 C7 C6 -179.61(12)
N1 C2 C7 N2 -0.80(11)
C3 C2 C7 N2 179.26(10)
N1 C2 C7 C6 179.15(11)
C3 C2 C7 C6 -0.79(17)
C5 C6 C7 N2 -179.82(11)
C5 C6 C7 C2 0.25(16)
